data_7114345
loop_
_publ_author_name
'Petrov, Viacheslav A.'
'Marshall, William J.'
'Grushin, Vladimir V.'

_publ_section_title
;
 The first perfluoroacetylacetonate metal complexes: as unexpectedly
 robust as tricky to makeElectronic supplementary information (ESI)
 available: details of the preparation of the complexes, analytical, NMR
 spectroscopical, and crystallographic data. See:
 http://www.rsc.org/suppdata/cc/b1/b111249j/
;
_journal_issue 5
_journal_name_full 'Chemical Communications'
_journal_page_first 520
_journal_paper_doi 10.1039/b111249j
_journal_year 2002
_chemical_formula_sum 'C51 H33 F18 O8 P2 Tb'
_chemical_formula_weight 1336.63
_chemical_name_systematic
; 
? 
;
_space_group_IT_number 14
_symmetry_cell_setting monoclinic
_symmetry_space_group_name_Hall '-P 2yn'
_symmetry_space_group_name_H-M 'P 1 21/n 1'
_atom_sites_solution_hydrogens geom
_atom_sites_solution_primary direct
_atom_sites_solution_secondary difmap
_audit_creation_method SHELXL-97
_cell_angle_alpha 90.000(10)
_cell_angle_beta 93.837(10)
_cell_angle_gamma 90.000(10)
_cell_formula_units_Z 4
_cell_length_a 17.1654(10)
_cell_length_b 15.4783(10)
_cell_length_c 20.6482(10)
_cell_measurement_temperature 293(2)
_cell_volume 5473.7(5)
_computing_structure_refinement 'SHELXL-97 (Sheldrick, 1997)'
_computing_structure_solution 'SHELXS-97 (Sheldrick, 1990)'
_diffrn_ambient_temperature 293(2)
_diffrn_measured_fraction_theta_full 0.947
_diffrn_measured_fraction_theta_max 0.947
_diffrn_measurement_device_type 'CCD area detector'
_diffrn_measurement_method 'phi and omega scans'
_diffrn_radiation_monochromator graphite
_diffrn_radiation_source 'fine-focus sealed tube'
_diffrn_radiation_type MoK\a
_diffrn_radiation_wavelength 0.71069
_diffrn_reflns_av_R_equivalents 0.0479
_diffrn_reflns_av_sigmaI/netI 0.0643
_diffrn_reflns_limit_h_max 22
_diffrn_reflns_limit_h_min -22
_diffrn_reflns_limit_k_max 20
_diffrn_reflns_limit_k_min -17
_diffrn_reflns_limit_l_max 20
_diffrn_reflns_limit_l_min -27
_diffrn_reflns_number 34667
_diffrn_reflns_theta_full 28.31
_diffrn_reflns_theta_max 28.31
_diffrn_reflns_theta_min 1.49
_diffrn_standards_decay_% 0.02
_exptl_absorpt_coefficient_mu 1.463
_exptl_absorpt_correction_type SADABS
_exptl_crystal_colour colorless
_exptl_crystal_density_diffrn 1.622
_exptl_crystal_density_method 'not measured'
_exptl_crystal_description 'irregular block'
_exptl_crystal_F_000 2640
_exptl_crystal_size_max .23
_exptl_crystal_size_mid .22
_exptl_crystal_size_min .22
_refine_diff_density_max 1.398
_refine_diff_density_min -1.008
_refine_diff_density_rms 0.102
_refine_ls_extinction_method none
_refine_ls_goodness_of_fit_ref 0.944
_refine_ls_hydrogen_treatment mixed
_refine_ls_matrix_type full
_refine_ls_number_parameters 721
_refine_ls_number_reflns 12899
_refine_ls_number_restraints 0
_refine_ls_restrained_S_all 0.944
_refine_ls_R_factor_all 0.0644
_refine_ls_R_factor_gt 0.0412
_refine_ls_shift/su_max 0.011
_refine_ls_shift/su_mean 0.001
_refine_ls_structure_factor_coef Fsqd
_refine_ls_weighting_details 'calc w=1/[\s^2^(Fo^2^)+(0.0478P)^2^+0.0000P] where P=(Fo^2^+2Fc^2^)/3'
_refine_ls_weighting_scheme calc
_refine_ls_wR_factor_gt 0.0872
_refine_ls_wR_factor_ref 0.0945
_reflns_number_gt 9198
_reflns_number_total 12899
_reflns_threshold_expression >2sigma(I)
_cod_data_source_file b111249j.txt
_cod_data_source_block 00079
_cod_original_sg_symbol_H-M P2(1)/n
_cod_database_code 7114345

loop_
_symmetry_equiv_pos_as_xyz
'x, y, z'
'x+1/2, -y+1/2, z+1/2'
'-x, -y, -z'
'-x-1/2, y-1/2, -z-1/2'

loop_
_atom_site_label
_atom_site_type_symbol
_atom_site_fract_x
_atom_site_fract_y
_atom_site_fract_z
_atom_site_U_iso_or_equiv
_atom_site_adp_type
_atom_site_occupancy
_atom_site_symmetry_multiplicity
_atom_site_calc_flag
_atom_site_refinement_flags
Tb1 Tb 0.235914(9) 0.228532(10) 0.011242(7) 0.02537(6) Uani 1 1 d .
P3 P 0.17770(5) 0.42751(6) 0.09327(4) 0.0283(2) Uani 1 1 d .
P6 P 0.36276(5) 0.12442(6) -0.10260(4) 0.0288(2) Uani 1 1 d .
F1 F -0.0111(2) 0.2089(2) 0.1329(2) 0.1401(19) Uani 1 1 d .
F2 F 0.0773(3) 0.1688(3) 0.20303(17) 0.1412(19) Uani 1 1 d .
F3 F -0.00242(19) 0.0790(2) 0.16307(16) 0.0943(10) Uani 1 1 d .
F4 F 0.09666(19) -0.11229(18) 0.01304(18) 0.1027(12) Uani 1 1 d .
F5 F 0.2171(2) -0.1019(2) 0.0298(2) 0.1255(15) Uani 1 1 d .
F6 F 0.1667(3) -0.0697(2) -0.06122(18) 0.151(2) Uani 1 1 d .
F11 F 0.01309(16) 0.1474(2) -0.13667(14) 0.0796(9) Uani 1 1 d .
F12 F -0.02972(17) 0.2702(2) -0.1150(2) 0.1115(14) Uani 1 1 d .
F13 F 0.01342(19) 0.2444(3) -0.20785(15) 0.1102(13) Uani 1 1 d .
F14 F 0.2238(2) 0.4369(3) -0.22069(16) 0.1377(18) Uani 1 1 d .
F15 F 0.3297(2) 0.37938(19) -0.18814(17) 0.1044(13) Uani 1 1 d .
F16 F 0.2833(2) 0.47942(17) -0.13589(13) 0.0885(10) Uani 1 1 d .
F21 F 0.44816(19) 0.1083(2) 0.21669(17) 0.1227(15) Uani 1 1 d .
F22 F 0.3698(2) 0.0297(2) 0.16514(16) 0.1099(13) Uani 1 1 d .
F23 F 0.3293(2) 0.1093(2) 0.23490(16) 0.1191(15) Uani 1 1 d .
F24 F 0.5058(2) 0.3883(2) 0.14490(18) 0.1334(17) Uani 1 1 d .
F25 F 0.5057(2) 0.3802(2) 0.04607(19) 0.1203(15) Uani 1 1 d .
F26 F 0.42633(16) 0.46033(16) 0.08829(18) 0.0925(11) Uani 1 1 d .
O1 O 0.13485(14) 0.19693(16) 0.08239(11) 0.0372(6) Uani 1 1 d .
O2 O 0.19918(15) 0.07967(15) -0.00159(12) 0.0371(6) Uani 1 1 d .
O3 O 0.19115(14) 0.35935(14) 0.04368(11) 0.0332(6) Uani 1 1 d .
O6 O 0.33116(14) 0.16390(15) -0.04347(11) 0.0344(6) Uani 1 1 d .
O11 O 0.12565(14) 0.22550(15) -0.06295(11) 0.0334(6) Uani 1 1 d .
O12 O 0.25931(13) 0.32247(15) -0.07809(11) 0.0331(6) Uani 1 1 d .
O21 O 0.29995(14) 0.16394(15) 0.10275(11) 0.0361(6) Uani 1 1 d .
O22 O 0.34917(14) 0.31543(15) 0.04542(11) 0.0338(6) Uani 1 1 d .
C1 C 0.0383(3) 0.1475(3) 0.1487(3) 0.0714(15) Uani 1 1 d .
C2 C 0.0960(2) 0.1322(3) 0.09557(19) 0.0422(9) Uani 1 1 d .
C3 C 0.0993(2) 0.0506(3) 0.0687(2) 0.0468(10) Uani 1 1 d .
H3A H 0.0656 0.0080 0.0818 0.056 Uiso 1 1 calc R
C4 C 0.1517(2) 0.0308(2) 0.02279(19) 0.0397(9) Uani 1 1 d .
C5 C 0.1553(3) -0.0627(3) -0.0015(3) 0.0675(14) Uani 1 1 d .
C11 C 0.0250(3) 0.2307(3) -0.1440(2) 0.0581(12) Uani 1 1 d .
C12 C 0.1062(2) 0.2592(2) -0.11633(19) 0.0383(9) Uani 1 1 d .
C13 C 0.1477(2) 0.3175(2) -0.15157(17) 0.0393(9) Uani 1 1 d .
H13A H 0.1258 0.3388 -0.1908 0.047 Uiso 1 1 calc R
C14 C 0.2215(2) 0.3444(2) -0.12884(17) 0.0343(8) Uani 1 1 d .
C15 C 0.2644(3) 0.4096(3) -0.16963(19) 0.0451(10) Uani 1 1 d .
C21 C 0.3763(3) 0.1062(3) 0.1894(2) 0.0578(12) Uani 1 1 d .
C22 C 0.3602(2) 0.1774(2) 0.13806(17) 0.0366(9) Uani 1 1 d .
C23 C 0.4114(2) 0.2457(3) 0.13753(18) 0.0417(10) Uani 1 1 d .
H23A H 0.4533 0.2487 0.1685 0.050 Uiso 1 1 calc R
C24 C 0.4009(2) 0.3109(2) 0.09058(17) 0.0326(8) Uani 1 1 d .
C25 C 0.4592(2) 0.3858(3) 0.0927(2) 0.0455(10) Uani 1 1 d .
C31 C 0.07615(19) 0.4316(2) 0.10816(16) 0.0288(7) Uani 1 1 d .
C32 C 0.0496(2) 0.4609(3) 0.16554(18) 0.0434(10) Uani 1 1 d .
H32A H 0.0850 0.4790 0.1989 0.052 Uiso 1 1 calc R
C33 C -0.0298(3) 0.4636(3) 0.1737(2) 0.0559(12) Uani 1 1 d .
H33A H -0.0474 0.4841 0.2125 0.067 Uiso 1 1 calc R
C34 C -0.0824(2) 0.4365(3) 0.1257(2) 0.0520(11) Uani 1 1 d .
H34A H -0.1356 0.4385 0.1316 0.062 Uiso 1 1 calc R
C35 C -0.0562(2) 0.4064(3) 0.0687(2) 0.0596(13) Uani 1 1 d .
H35A H -0.0919 0.3874 0.0359 0.071 Uiso 1 1 calc R
C36 C 0.0228(2) 0.4038(3) 0.05957(19) 0.0476(10) Uani 1 1 d .
H36A H 0.0400 0.3833 0.0207 0.057 Uiso 1 1 calc R
C41 C 0.2328(2) 0.4086(2) 0.16907(16) 0.0328(8) Uani 1 1 d .
C42 C 0.2220(2) 0.3297(3) 0.20060(17) 0.0393(9) Uani 1 1 d .
H42A H 0.1863 0.2896 0.1827 0.047 Uiso 1 1 calc R
C43 C 0.2644(2) 0.3117(3) 0.25825(19) 0.0502(11) Uani 1 1 d .
H43A H 0.2567 0.2596 0.2794 0.060 Uiso 1 1 calc R
C44 C 0.3175(3) 0.3696(3) 0.2845(2) 0.0581(13) Uani 1 1 d .
H44A H 0.3462 0.3566 0.3231 0.070 Uiso 1 1 calc R
C45 C 0.3288(3) 0.4473(4) 0.2540(2) 0.0678(14) Uani 1 1 d .
H45A H 0.3649 0.4867 0.2722 0.081 Uiso 1 1 calc R
C46 C 0.2867(2) 0.4670(3) 0.1962(2) 0.0524(11) Uani 1 1 d .
H46A H 0.2946 0.5195 0.1757 0.063 Uiso 1 1 calc R
C51 C 0.20707(19) 0.5309(2) 0.06354(16) 0.0288(7) Uani 1 1 d .
C52 C 0.2589(2) 0.5327(2) 0.01513(18) 0.0368(9) Uani 1 1 d .
H52A H 0.2777 0.4813 -0.0011 0.044 Uiso 1 1 calc R
C53 C 0.2830(2) 0.6114(3) -0.0093(2) 0.0472(10) Uani 1 1 d .
H53A H 0.3177 0.6126 -0.0420 0.057 Uiso 1 1 calc R
C54 C 0.2555(2) 0.6874(3) 0.0149(2) 0.0453(10) Uani 1 1 d .
H54A H 0.2711 0.7399 -0.0018 0.054 Uiso 1 1 calc R
C55 C 0.2045(2) 0.6856(2) 0.06413(19) 0.0416(9) Uani 1 1 d .
H55A H 0.1866 0.7372 0.0809 0.050 Uiso 1 1 calc R
C56 C 0.1803(2) 0.6082(2) 0.08838(17) 0.0355(8) Uani 1 1 d .
H56A H 0.1459 0.6075 0.1214 0.043 Uiso 1 1 calc R
C61 C 0.38020(19) 0.0105(2) -0.09052(17) 0.0305(8) Uani 1 1 d .
C62 C 0.3932(2) -0.0197(3) -0.02735(19) 0.0449(10) Uani 1 1 d .
H62A H 0.3932 0.0185 0.0074 0.054 Uiso 1 1 calc R
C63 C 0.4062(3) -0.1068(3) -0.0164(2) 0.0542(12) Uani 1 1 d .
H63A H 0.4151 -0.1270 0.0259 0.065 Uiso 1 1 calc R
C64 C 0.4059(2) -0.1634(3) -0.0674(2) 0.0551(12) Uani 1 1 d .
H64A H 0.4151 -0.2218 -0.0597 0.066 Uiso 1 1 calc R
C65 C 0.3922(3) -0.1341(3) -0.1299(2) 0.0542(12) Uani 1 1 d .
H65A H 0.3918 -0.1727 -0.1644 0.065 Uiso 1 1 calc R
C66 C 0.3788(2) -0.0469(2) -0.14168(19) 0.0423(9) Uani 1 1 d .
H66A H 0.3689 -0.0272 -0.1840 0.051 Uiso 1 1 calc R
C71 C 0.4528(2) 0.1767(2) -0.11905(16) 0.0318(8) Uani 1 1 d .
C72 C 0.4662(2) 0.2595(2) -0.09530(19) 0.0421(9) Uani 1 1 d .
H72A H 0.4292 0.2864 -0.0712 0.051 Uiso 1 1 calc R
C73 C 0.5346(2) 0.3023(3) -0.1075(2) 0.0516(11) Uani 1 1 d .
H73A H 0.5435 0.3579 -0.0917 0.062 Uiso 1 1 calc R
C74 C 0.5893(3) 0.2625(3) -0.1428(2) 0.0527(11) Uani 1 1 d .
H74A H 0.6352 0.2912 -0.1509 0.063 Uiso 1 1 calc R
C75 C 0.5765(2) 0.1808(3) -0.1663(2) 0.0551(12) Uani 1 1 d .
H75A H 0.6138 0.1546 -0.1904 0.066 Uiso 1 1 calc R
C76 C 0.5087(2) 0.1366(3) -0.15471(18) 0.0448(10) Uani 1 1 d .
H76A H 0.5005 0.0808 -0.1705 0.054 Uiso 1 1 calc R
C81 C 0.2969(2) 0.1344(2) -0.17438(17) 0.0339(8) Uani 1 1 d .
C82 C 0.2237(2) 0.0955(3) -0.17390(19) 0.0420(9) Uani 1 1 d .
H82A H 0.2105 0.0645 -0.1377 0.050 Uiso 1 1 calc R
C83 C 0.1708(3) 0.1028(3) -0.2268(2) 0.0522(11) Uani 1 1 d .
H83A H 0.1219 0.0771 -0.2263 0.063 Uiso 1 1 calc R
C84 C 0.1909(3) 0.1482(3) -0.2803(2) 0.0564(13) Uani 1 1 d .
H84A H 0.1555 0.1522 -0.3163 0.068 Uiso 1 1 calc R
C85 C 0.2621(3) 0.1878(3) -0.2817(2) 0.0561(12) Uani 1 1 d .
H85A H 0.2742 0.2193 -0.3181 0.067 Uiso 1 1 calc R
C86 C 0.3169(2) 0.1811(3) -0.22841(18) 0.0430(9) Uani 1 1 d .
H86A H 0.3656 0.2074 -0.2291 0.052 Uiso 1 1 calc R

loop_
_atom_site_aniso_label
_atom_site_aniso_U_11
_atom_site_aniso_U_22
_atom_site_aniso_U_33
_atom_site_aniso_U_23
_atom_site_aniso_U_13
_atom_site_aniso_U_12
Tb1 0.03034(9) 0.02113(9) 0.02470(9) -0.00080(7) 0.00222(6) 0.00139(7)
P3 0.0299(5) 0.0246(4) 0.0301(5) -0.0026(4) 0.0008(4) 0.0048(4)
P6 0.0288(5) 0.0268(5) 0.0309(5) -0.0033(4) 0.0034(4) 0.0029(4)
F1 0.150(4) 0.092(3) 0.194(4) 0.057(3) 0.127(3) 0.062(3)
F2 0.163(4) 0.196(5) 0.072(2) -0.060(3) 0.068(2) -0.086(3)
F3 0.097(2) 0.080(2) 0.114(3) 0.0108(19) 0.068(2) -0.0171(19)
F4 0.105(3) 0.0444(17) 0.165(3) -0.0206(19) 0.054(2) -0.0350(17)
F5 0.108(3) 0.0381(18) 0.231(5) -0.008(2) 0.016(3) 0.0162(19)
F6 0.304(6) 0.058(2) 0.101(3) -0.041(2) 0.092(3) -0.075(3)
F11 0.0589(18) 0.076(2) 0.100(2) -0.0028(17) -0.0210(16) -0.0244(16)
F12 0.0339(17) 0.126(3) 0.173(4) -0.047(3) -0.0053(19) 0.0184(18)
F13 0.076(2) 0.176(4) 0.072(2) 0.036(2) -0.0428(18) -0.038(2)
F14 0.126(3) 0.185(4) 0.095(2) 0.109(3) -0.050(2) -0.081(3)
F15 0.122(3) 0.0597(19) 0.143(3) 0.0284(19) 0.094(2) 0.0145(18)
F16 0.155(3) 0.0467(16) 0.0666(19) 0.0002(14) 0.0308(19) -0.0358(18)
F21 0.085(2) 0.145(3) 0.132(3) 0.099(3) -0.046(2) -0.019(2)
F22 0.172(4) 0.053(2) 0.101(3) 0.0243(18) -0.026(2) 0.028(2)
F23 0.151(3) 0.124(3) 0.090(2) 0.073(2) 0.067(2) 0.065(3)
F24 0.122(3) 0.119(3) 0.145(3) 0.046(2) -0.090(3) -0.073(2)
F25 0.117(3) 0.090(2) 0.164(4) -0.048(2) 0.087(3) -0.060(2)
F26 0.0512(17) 0.0353(15) 0.189(3) -0.0152(18) -0.0090(19) -0.0044(13)
O1 0.0403(15) 0.0330(14) 0.0394(15) 0.0011(12) 0.0104(12) -0.0046(12)
O2 0.0393(15) 0.0260(13) 0.0464(15) 0.0008(11) 0.0066(12) -0.0023(12)
O3 0.0420(15) 0.0233(12) 0.0349(14) -0.0045(10) 0.0068(11) 0.0046(11)
O6 0.0353(14) 0.0317(14) 0.0371(14) -0.0083(11) 0.0086(11) -0.0002(11)
O11 0.0342(14) 0.0360(14) 0.0295(13) -0.0006(11) 0.0000(10) -0.0016(11)
O12 0.0373(14) 0.0344(14) 0.0270(13) 0.0042(11) -0.0026(10) -0.0012(11)
O21 0.0404(15) 0.0340(14) 0.0336(14) 0.0041(11) 0.0000(11) 0.0014(12)
O22 0.0373(14) 0.0306(13) 0.0325(13) 0.0016(11) -0.0055(11) -0.0022(11)
C1 0.083(4) 0.058(3) 0.079(4) -0.005(3) 0.045(3) -0.011(3)
C2 0.042(2) 0.041(2) 0.044(2) 0.0078(19) 0.0078(18) 0.0042(19)
C3 0.047(3) 0.038(2) 0.057(3) 0.008(2) 0.016(2) -0.0092(19)
C4 0.043(2) 0.0263(19) 0.049(2) 0.0006(17) -0.0035(19) -0.0015(17)
C5 0.089(4) 0.029(2) 0.087(4) -0.001(3) 0.025(3) -0.010(3)
C11 0.037(2) 0.071(3) 0.065(3) 0.016(3) -0.013(2) -0.003(2)
C12 0.035(2) 0.040(2) 0.039(2) -0.0044(18) -0.0028(16) 0.0090(17)
C13 0.044(2) 0.039(2) 0.033(2) 0.0060(17) -0.0084(17) 0.0010(18)
C14 0.044(2) 0.0298(19) 0.0292(19) -0.0011(15) 0.0037(16) 0.0040(17)
C15 0.059(3) 0.044(2) 0.033(2) 0.0039(18) 0.0008(19) -0.001(2)
C21 0.058(3) 0.060(3) 0.054(3) 0.020(2) -0.009(2) 0.012(2)
C22 0.040(2) 0.040(2) 0.0300(19) 0.0040(17) 0.0042(16) 0.0129(18)
C23 0.036(2) 0.053(3) 0.035(2) 0.0064(18) -0.0069(16) 0.0050(18)
C24 0.0284(19) 0.0330(19) 0.037(2) -0.0084(16) 0.0033(15) 0.0054(16)
C25 0.035(2) 0.043(2) 0.056(3) -0.003(2) -0.010(2) 0.0016(19)
C31 0.0275(18) 0.0255(18) 0.0331(19) -0.0007(15) -0.0007(14) 0.0013(14)
C32 0.034(2) 0.057(3) 0.040(2) -0.0145(19) 0.0017(17) 0.0017(19)
C33 0.047(3) 0.072(3) 0.051(3) -0.005(2) 0.015(2) 0.008(2)
C34 0.030(2) 0.063(3) 0.063(3) 0.009(2) 0.001(2) 0.005(2)
C35 0.042(3) 0.080(4) 0.054(3) -0.001(2) -0.017(2) -0.005(2)
C36 0.041(2) 0.066(3) 0.035(2) -0.004(2) -0.0024(17) 0.001(2)
C41 0.0296(19) 0.036(2) 0.0323(19) -0.0032(16) 0.0004(15) 0.0076(16)
C42 0.037(2) 0.048(2) 0.033(2) 0.0034(17) 0.0039(16) 0.0069(18)
C43 0.044(3) 0.064(3) 0.044(2) 0.016(2) 0.0084(19) 0.014(2)
C44 0.046(3) 0.092(4) 0.035(2) 0.010(2) -0.0056(19) 0.018(3)
C45 0.060(3) 0.086(4) 0.054(3) -0.010(3) -0.022(2) -0.008(3)
C46 0.056(3) 0.048(3) 0.051(3) 0.000(2) -0.016(2) -0.003(2)
C51 0.0275(18) 0.0238(17) 0.0344(19) -0.0031(15) -0.0029(14) 0.0028(14)
C52 0.035(2) 0.032(2) 0.045(2) -0.0057(17) 0.0065(17) 0.0023(16)
C53 0.044(2) 0.043(2) 0.056(3) -0.001(2) 0.013(2) -0.0060(19)
C54 0.049(3) 0.031(2) 0.055(3) 0.0028(19) 0.001(2) -0.0098(19)
C55 0.048(2) 0.026(2) 0.051(2) -0.0045(18) -0.0005(19) 0.0027(18)
C56 0.039(2) 0.032(2) 0.036(2) -0.0021(16) 0.0028(16) 0.0041(17)
C61 0.0268(18) 0.0283(18) 0.036(2) 0.0010(15) 0.0028(15) 0.0019(15)
C62 0.051(3) 0.044(2) 0.039(2) -0.0020(19) -0.0031(18) 0.002(2)
C63 0.058(3) 0.049(3) 0.056(3) 0.022(2) -0.003(2) 0.005(2)
C64 0.053(3) 0.030(2) 0.083(4) 0.013(2) 0.014(2) 0.009(2)
C65 0.063(3) 0.031(2) 0.071(3) -0.009(2) 0.017(2) -0.001(2)
C66 0.049(2) 0.035(2) 0.043(2) -0.0048(18) 0.0065(18) 0.0027(18)
C71 0.0325(19) 0.034(2) 0.0291(18) 0.0030(15) 0.0018(15) 0.0048(16)
C72 0.047(2) 0.034(2) 0.047(2) -0.0021(18) 0.0095(18) -0.0028(18)
C73 0.054(3) 0.042(2) 0.060(3) 0.000(2) 0.008(2) -0.012(2)
C74 0.042(2) 0.064(3) 0.053(3) 0.004(2) 0.010(2) -0.017(2)
C75 0.043(3) 0.065(3) 0.060(3) -0.002(2) 0.023(2) -0.004(2)
C76 0.046(2) 0.045(2) 0.045(2) -0.0079(19) 0.0136(19) -0.0039(19)
C81 0.039(2) 0.0272(19) 0.034(2) -0.0053(15) -0.0024(16) 0.0094(16)
C82 0.042(2) 0.042(2) 0.042(2) -0.0082(18) 0.0010(18) 0.0050(19)
C83 0.045(3) 0.051(3) 0.060(3) -0.017(2) -0.008(2) 0.009(2)
C84 0.061(3) 0.058(3) 0.048(3) -0.023(2) -0.019(2) 0.024(2)
C85 0.075(3) 0.054(3) 0.037(2) 0.004(2) -0.007(2) 0.017(3)
C86 0.047(2) 0.041(2) 0.041(2) 0.0005(18) -0.0037(18) 0.0087(19)

loop_
_atom_type_symbol
_atom_type_description
_atom_type_scat_dispersion_real
_atom_type_scat_dispersion_imag
_atom_type_scat_source
C C 0.0033 0.0016 'International Tables Vol C Tables 4.2.6.8 and 6.1.1.4'
F F 0.0171 0.0103 'International Tables Vol C Tables 4.2.6.8 and 6.1.1.4'
O O 0.0106 0.0060 'International Tables Vol C Tables 4.2.6.8 and 6.1.1.4'
P P 0.1023 0.0942 'International Tables Vol C Tables 4.2.6.8 and 6.1.1.4'
Tb Tb -0.1723 4.1537 'International Tables Vol C Tables 4.2.6.8 and 6.1.1.4'
H H 0.0000 0.0000 'International Tables Vol C Tables 4.2.6.8 and 6.1.1.4'

loop_
_geom_angle_atom_site_label_1
_geom_angle_atom_site_label_2
_geom_angle_atom_site_label_3
_geom_angle
O6 Tb1 O3 143.27(8)
O6 Tb1 O21 84.21(8)
O3 Tb1 O21 106.90(8)
O6 Tb1 O11 103.93(8)
O3 Tb1 O11 86.38(8)
O21 Tb1 O11 145.97(8)
O6 Tb1 O1 141.85(9)
O3 Tb1 O1 74.31(8)
O21 Tb1 O1 74.85(8)
O11 Tb1 O1 79.14(8)
O6 Tb1 O2 73.49(8)
O3 Tb1 O2 142.51(8)
O21 Tb1 O2 77.59(8)
O11 Tb1 O2 73.44(8)
O1 Tb1 O2 71.10(8)
O6 Tb1 O12 73.92(8)
O3 Tb1 O12 76.43(8)
O21 Tb1 O12 141.52(8)
O11 Tb1 O12 71.40(8)
O1 Tb1 O12 139.34(8)
O2 Tb1 O12 123.54(8)
O6 Tb1 O22 78.48(8)
O3 Tb1 O22 72.67(8)
O21 Tb1 O22 71.29(8)
O11 Tb1 O22 142.45(8)
O1 Tb1 O22 122.19(8)
O2 Tb1 O22 139.74(8)
O12 Tb1 O22 73.53(8)
O3 P3 C31 109.78(15)
O3 P3 C41 112.59(15)
C31 P3 C41 108.53(16)
O3 P3 C51 109.50(15)
C31 P3 C51 108.99(16)
C41 P3 C51 107.37(16)
O6 P6 C71 109.44(15)
O6 P6 C61 110.59(15)
C71 P6 C61 109.24(16)
O6 P6 C81 113.08(15)
C71 P6 C81 107.78(17)
C61 P6 C81 106.59(16)
C2 O1 Tb1 136.0(2)
C4 O2 Tb1 135.6(2)
P3 O3 Tb1 153.56(15)
P6 O6 Tb1 153.26(15)
C12 O11 Tb1 136.4(2)
C14 O12 Tb1 135.1(2)
C22 O21 Tb1 136.7(2)
C24 O22 Tb1 134.6(2)
F1 C1 F2 108.6(5)
F1 C1 F3 107.3(5)
F2 C1 F3 105.1(5)
F1 C1 C2 111.7(4)
F2 C1 C2 109.5(4)
F3 C1 C2 114.3(4)
O1 C2 C3 127.6(4)
O1 C2 C1 114.3(4)
C3 C2 C1 118.1(4)
C2 C3 C4 121.7(4)
O2 C4 C3 128.0(4)
O2 C4 C5 113.6(4)
C3 C4 C5 118.4(4)
F6 C5 F4 110.0(5)
F6 C5 F5 105.0(5)
F4 C5 F5 102.6(4)
F6 C5 C4 114.3(4)
F4 C5 C4 115.4(4)
F5 C5 C4 108.4(4)
F12 C11 F11 106.6(4)
F12 C11 F13 108.4(4)
F11 C11 F13 104.8(4)
F12 C11 C12 111.0(4)
F11 C11 C12 112.5(4)
F13 C11 C12 113.1(4)
O11 C12 C13 128.4(4)
O11 C12 C11 113.1(4)
C13 C12 C11 118.5(4)
C14 C13 C12 120.5(3)
O12 C14 C13 128.2(3)
O12 C14 C15 113.6(3)
C13 C14 C15 118.2(3)
F14 C15 F15 107.8(4)
F14 C15 F16 105.4(4)
F15 C15 F16 105.4(4)
F14 C15 C14 114.2(4)
F15 C15 C14 112.4(3)
F16 C15 C14 111.1(3)
F23 C21 F22 106.1(5)
F23 C21 F21 107.6(4)
F22 C21 F21 104.1(4)
F23 C21 C22 112.6(4)
F22 C21 C22 112.6(4)
F21 C21 C22 113.3(4)
O21 C22 C23 129.2(3)
O21 C22 C21 112.8(4)
C23 C22 C21 118.0(4)
C22 C23 C24 120.4(3)
O22 C24 C23 127.6(4)
O22 C24 C25 114.3(3)
C23 C24 C25 118.1(3)
F26 C25 F25 107.2(4)
F26 C25 F24 106.0(4)
F25 C25 F24 104.1(4)
F26 C25 C24 113.2(3)
F25 C25 C24 111.3(3)
F24 C25 C24 114.3(4)
C32 C31 C36 119.1(3)
C32 C31 P3 122.8(3)
C36 C31 P3 118.0(3)
C31 C32 C33 120.0(4)
C34 C33 C32 120.8(4)
C33 C34 C35 119.4(4)
C34 C35 C36 120.5(4)
C31 C36 C35 120.1(4)
C46 C41 C42 119.1(3)
C46 C41 P3 123.0(3)
C42 C41 P3 117.9(3)
C43 C42 C41 119.8(4)
C44 C43 C42 120.6(4)
C43 C44 C45 120.2(4)
C44 C45 C46 120.3(4)
C41 C46 C45 120.1(4)
C52 C51 C56 119.6(3)
C52 C51 P3 118.3(3)
C56 C51 P3 122.2(3)
C51 C52 C53 120.0(3)
C54 C53 C52 120.0(4)
C53 C54 C55 120.0(4)
C56 C55 C54 120.4(4)
C55 C56 C51 120.0(4)
C66 C61 C62 119.7(3)
C66 C61 P6 122.0(3)
C62 C61 P6 118.3(3)
C63 C62 C61 119.8(4)
C64 C63 C62 120.3(4)
C63 C64 C65 120.2(4)
C64 C65 C66 120.2(4)
C61 C66 C65 119.9(4)
C72 C71 C76 119.8(3)
C72 C71 P6 118.3(3)
C76 C71 P6 122.0(3)
C73 C72 C71 120.0(4)
C74 C73 C72 120.0(4)
C75 C74 C73 120.3(4)
C74 C75 C76 120.9(4)
C75 C76 C71 119.1(4)
C86 C81 C82 120.1(3)
C86 C81 P6 121.7(3)
C82 C81 P6 118.1(3)
C83 C82 C81 120.4(4)
C84 C83 C82 119.4(4)
C85 C84 C83 121.3(4)
C84 C85 C86 120.2(4)
C81 C86 C85 118.6(4)

loop_
_geom_bond_atom_site_label_1
_geom_bond_atom_site_label_2
_geom_bond_distance
Tb1 O6 2.280(2)
Tb1 O3 2.282(2)
Tb1 O21 2.345(2)
Tb1 O11 2.354(2)
Tb1 O1 2.398(2)
Tb1 O2 2.399(2)
Tb1 O12 2.403(2)
Tb1 O22 2.430(2)
P3 O3 1.499(2)
P3 C31 1.791(3)
P3 C41 1.798(3)
P3 C51 1.798(4)
P6 O6 1.499(2)
P6 C71 1.798(4)
P6 C61 1.803(3)
P6 C81 1.810(4)
F1 C1 1.303(6)
F2 C1 1.308(6)
F3 C1 1.315(5)
F4 C5 1.316(5)
F5 C5 1.349(6)
F6 C5 1.267(6)
F11 C11 1.315(5)
F12 C11 1.301(6)
F13 C11 1.336(5)
F14 C15 1.294(5)
F15 C15 1.296(5)
F16 C15 1.314(5)
F21 C21 1.322(5)
F22 C21 1.287(6)
F23 C21 1.280(5)
F24 C25 1.299(5)
F25 C25 1.294(5)
F26 C25 1.286(4)
O1 C2 1.244(4)
O2 C4 1.243(4)
O11 C12 1.244(4)
O12 C14 1.243(4)
O21 C22 1.242(4)
O22 C24 1.245(4)
C1 C2 1.544(6)
C2 C3 1.382(5)
C3 C4 1.384(5)
C4 C5 1.533(6)
C11 C12 1.537(6)
C12 C13 1.386(5)
C13 C14 1.385(5)
C14 C15 1.534(5)
C21 C22 1.541(5)
C22 C23 1.376(5)
C23 C24 1.403(5)
C24 C25 1.530(5)
C31 C32 1.375(5)
C31 C36 1.381(5)
C32 C33 1.385(5)
C33 C34 1.361(6)
C34 C35 1.369(6)
C35 C36 1.382(6)
C41 C46 1.384(5)
C41 C42 1.403(5)
C42 C43 1.382(5)
C43 C44 1.365(6)
C44 C45 1.378(7)
C45 C46 1.387(6)
C51 C52 1.382(5)
C51 C56 1.393(5)
C52 C53 1.392(5)
C53 C54 1.373(6)
C54 C55 1.385(5)
C55 C56 1.374(5)
C61 C66 1.379(5)
C61 C62 1.390(5)
C62 C63 1.382(6)
C63 C64 1.371(6)
C64 C65 1.373(6)
C65 C66 1.387(5)
C71 C72 1.386(5)
C71 C76 1.393(5)
C72 C73 1.386(5)
C73 C74 1.373(6)
C74 C75 1.366(6)
C75 C76 1.385(5)
C81 C86 1.392(5)
C81 C82 1.393(5)
C82 C83 1.378(5)
C83 C84 1.373(6)
C84 C85 1.370(6)
C85 C86 1.402(5)

loop_
_geom_torsion_atom_site_label_1
_geom_torsion_atom_site_label_2
_geom_torsion_atom_site_label_3
_geom_torsion_atom_site_label_4
_geom_torsion
O6 Tb1 O1 C2 -22.2(4)
O3 Tb1 O1 C2 165.9(4)
O21 Tb1 O1 C2 -81.2(4)
O11 Tb1 O1 C2 76.6(4)
O2 Tb1 O1 C2 0.6(3)
O12 Tb1 O1 C2 120.4(3)
O22 Tb1 O1 C2 -137.0(3)
O6 Tb1 O2 C4 165.1(4)
O3 Tb1 O2 C4 -24.1(4)
O21 Tb1 O2 C4 77.5(3)
O11 Tb1 O2 C4 -84.4(3)
O1 Tb1 O2 C4 -0.5(3)
O12 Tb1 O2 C4 -137.8(3)
O22 Tb1 O2 C4 117.3(3)
C31 P3 O3 Tb1 -108.0(3)
C41 P3 O3 Tb1 13.0(4)
C51 P3 O3 Tb1 132.4(3)
O6 Tb1 O3 P3 -107.1(3)
O21 Tb1 O3 P3 -3.7(4)
O11 Tb1 O3 P3 144.4(3)
O1 Tb1 O3 P3 64.6(3)
O2 Tb1 O3 P3 87.8(4)
O12 Tb1 O3 P3 -143.9(4)
O22 Tb1 O3 P3 -67.2(3)
C71 P6 O6 Tb1 126.6(3)
C61 P6 O6 Tb1 -113.0(3)
C81 P6 O6 Tb1 6.5(4)
O3 Tb1 O6 P6 -96.9(3)
O21 Tb1 O6 P6 152.5(3)
O11 Tb1 O6 P6 6.0(3)
O1 Tb1 O6 P6 96.1(3)
O2 Tb1 O6 P6 73.7(3)
O12 Tb1 O6 P6 -59.5(3)
O22 Tb1 O6 P6 -135.5(3)
O6 Tb1 O11 C12 -66.2(3)
O3 Tb1 O11 C12 78.1(3)
O21 Tb1 O11 C12 -166.6(3)
O1 Tb1 O11 C12 152.8(4)
O2 Tb1 O11 C12 -133.9(4)
O12 Tb1 O11 C12 1.2(3)
O22 Tb1 O11 C12 23.0(4)
O6 Tb1 O12 C14 111.6(3)
O3 Tb1 O12 C14 -90.3(3)
O21 Tb1 O12 C14 169.5(3)
O11 Tb1 O12 C14 0.4(3)
O1 Tb1 O12 C14 -45.4(4)
O2 Tb1 O12 C14 54.7(3)
O22 Tb1 O12 C14 -165.9(3)
O6 Tb1 O21 C22 76.5(3)
O3 Tb1 O21 C22 -67.7(3)
O11 Tb1 O21 C22 -177.0(3)
O1 Tb1 O21 C22 -135.6(3)
O2 Tb1 O21 C22 150.9(3)
O12 Tb1 O21 C22 21.6(4)
O22 Tb1 O21 C22 -3.2(3)
O6 Tb1 O22 C24 -89.0(3)
O3 Tb1 O22 C24 114.0(3)
O21 Tb1 O22 C24 -1.3(3)
O11 Tb1 O22 C24 173.0(3)
O1 Tb1 O22 C24 56.1(3)
O2 Tb1 O22 C24 -42.6(4)
O12 Tb1 O22 C24 -165.4(3)
Tb1 O1 C2 C3 -1.6(7)
Tb1 O1 C2 C1 177.9(3)
F1 C1 C2 O1 58.3(6)
F2 C1 C2 O1 -62.0(6)
F3 C1 C2 O1 -179.5(4)
F1 C1 C2 C3 -122.1(5)
F2 C1 C2 C3 117.6(5)
F3 C1 C2 C3 0.0(7)
O1 C2 C3 C4 2.2(7)
C1 C2 C3 C4 -177.3(4)
Tb1 O2 C4 C3 1.5(6)
Tb1 O2 C4 C5 -177.0(3)
C2 C3 C4 O2 -2.2(7)
C2 C3 C4 C5 176.2(4)
O2 C4 C5 F6 -38.3(7)
C3 C4 C5 F6 143.0(5)
O2 C4 C5 F4 -167.3(4)
C3 C4 C5 F4 14.1(7)
O2 C4 C5 F5 78.4(5)
C3 C4 C5 F5 -100.2(5)
Tb1 O11 C12 C13 -2.2(6)
Tb1 O11 C12 C11 178.3(3)
F12 C11 C12 O11 77.1(5)
F11 C11 C12 O11 -42.3(5)
F13 C11 C12 O11 -160.9(4)
F12 C11 C12 C13 -102.4(5)
F11 C11 C12 C13 138.2(4)
F13 C11 C12 C13 19.7(6)
O11 C12 C13 C14 1.3(7)
C11 C12 C13 C14 -179.4(4)
Tb1 O12 C14 C13 -1.2(6)
Tb1 O12 C14 C15 178.8(2)
C12 C13 C14 O12 0.4(6)
C12 C13 C14 C15 -179.5(4)
O12 C14 C15 F14 -176.2(4)
C13 C14 C15 F14 3.7(6)
O12 C14 C15 F15 60.6(5)
C13 C14 C15 F15 -119.4(4)
O12 C14 C15 F16 -57.2(5)
C13 C14 C15 F16 122.8(4)
Tb1 O21 C22 C23 5.9(6)
Tb1 O21 C22 C21 -175.1(3)
F23 C21 C22 O21 -72.7(5)
F22 C21 C22 O21 47.2(5)
F21 C21 C22 O21 164.9(4)
F23 C21 C22 C23 106.4(5)
F22 C21 C22 C23 -133.7(4)
F21 C21 C22 C23 -15.9(6)
O21 C22 C23 C24 -3.0(6)
C21 C22 C23 C24 178.0(4)
Tb1 O22 C24 C23 3.5(6)
Tb1 O22 C24 C25 -177.6(2)
C22 C23 C24 O22 -1.6(6)
C22 C23 C24 C25 179.5(4)
O22 C24 C25 F26 48.7(5)
C23 C24 C25 F26 -132.3(4)
O22 C24 C25 F25 -72.2(5)
C23 C24 C25 F25 106.9(4)
O22 C24 C25 F24 170.2(4)
C23 C24 C25 F24 -10.8(6)
O3 P3 C31 C32 154.4(3)
C41 P3 C31 C32 30.9(4)
C51 P3 C31 C32 -85.7(3)
O3 P3 C31 C36 -25.5(3)
C41 P3 C31 C36 -149.0(3)
C51 P3 C31 C36 94.4(3)
C36 C31 C32 C33 -1.0(6)
P3 C31 C32 C33 179.1(3)
C31 C32 C33 C34 0.7(7)
C32 C33 C34 C35 0.0(7)
C33 C34 C35 C36 -0.4(7)
C32 C31 C36 C35 0.6(6)
P3 C31 C36 C35 -179.6(3)
C34 C35 C36 C31 0.1(7)
O3 P3 C41 C46 120.9(3)
C31 P3 C41 C46 -117.4(3)
C51 P3 C41 C46 0.3(4)
O3 P3 C41 C42 -57.0(3)
C31 P3 C41 C42 64.7(3)
C51 P3 C41 C42 -177.6(3)
C46 C41 C42 C43 0.6(6)
P3 C41 C42 C43 178.6(3)
C41 C42 C43 C44 -0.8(6)
C42 C43 C44 C45 0.6(7)
C43 C44 C45 C46 -0.4(7)
C42 C41 C46 C45 -0.3(6)
P3 C41 C46 C45 -178.2(3)
C44 C45 C46 C41 0.2(7)
O3 P3 C51 C52 -21.2(3)
C31 P3 C51 C52 -141.3(3)
C41 P3 C51 C52 101.3(3)
O3 P3 C51 C56 159.8(3)
C31 P3 C51 C56 39.7(3)
C41 P3 C51 C56 -77.7(3)
C56 C51 C52 C53 -1.1(5)
P3 C51 C52 C53 179.9(3)
C51 C52 C53 C54 0.2(6)
C52 C53 C54 C55 0.8(6)
C53 C54 C55 C56 -1.0(6)
C54 C55 C56 C51 0.1(6)
C52 C51 C56 C55 0.9(5)
P3 C51 C56 C55 179.9(3)
O6 P6 C61 C66 153.6(3)
C71 P6 C61 C66 -85.8(3)
C81 P6 C61 C66 30.3(4)
O6 P6 C61 C62 -24.5(3)
C71 P6 C61 C62 96.0(3)
C81 P6 C61 C62 -147.8(3)
C66 C61 C62 C63 1.3(6)
P6 C61 C62 C63 179.5(3)
C61 C62 C63 C64 -0.3(6)
C62 C63 C64 C65 -0.5(7)
C63 C64 C65 C66 0.3(7)
C62 C61 C66 C65 -1.5(6)
P6 C61 C66 C65 -179.6(3)
C64 C65 C66 C61 0.7(6)
O6 P6 C71 C72 -23.3(3)
C61 P6 C71 C72 -144.6(3)
C81 P6 C71 C72 100.0(3)
O6 P6 C71 C76 156.8(3)
C61 P6 C71 C76 35.6(4)
C81 P6 C71 C76 -79.8(3)
C76 C71 C72 C73 0.4(6)
P6 C71 C72 C73 -179.4(3)
C71 C72 C73 C74 -0.2(6)
C72 C73 C74 C75 0.2(7)
C73 C74 C75 C76 -0.3(7)
C74 C75 C76 C71 0.6(7)
C72 C71 C76 C75 -0.6(6)
P6 C71 C76 C75 179.2(3)
O6 P6 C81 C86 117.1(3)
C71 P6 C81 C86 -4.0(4)
C61 P6 C81 C86 -121.1(3)
O6 P6 C81 C82 -61.3(3)
C71 P6 C81 C82 177.6(3)
C61 P6 C81 C82 60.5(3)
C86 C81 C82 C83 0.2(6)
P6 C81 C82 C83 178.6(3)
C81 C82 C83 C84 0.4(6)
C82 C83 C84 C85 -1.1(6)
C83 C84 C85 C86 1.3(7)
C82 C81 C86 C85 -0.1(6)
P6 C81 C86 C85 -178.4(3)
C84 C85 C86 C81 -0.6(6)
